data_7040417
loop_
_publ_author_name
'Borup, Mette Andersen'
'Blichfeld, Anders Bank'
'Madsen, Solveig R\/ogild'
'Iversen, Bo Brummerstedt'

_publ_section_title
;
 High-pressure single crystal X-ray diffraction study of thermoelectric
 ZnSb and \b-Zn4Sb3.
;
_journal_issue 38
_journal_name_full 'Dalton transactions (Cambridge, England : 2003)'
_journal_page_first 15097
_journal_page_last 15103
_journal_paper_doi 10.1039/c6dt02323a
_journal_volume 45
_journal_year 2016
_chemical_formula_moiety 'Sb30 Zn38.45'
_chemical_formula_sum 'Sb30 Zn38.34'
_chemical_formula_weight 6158.79
_chemical_name_systematic 'Zinc antimonide'
_space_group_crystal_system trigonal
_space_group_IT_number 167
_space_group_name_Hall '-R 3 2"c'
_space_group_name_H-M_alt 'R -3 c'
_symmetry_space_group_name_Hall '-R 3 2"c'
_symmetry_space_group_name_H-M 'R -3 c :H'
_atom_sites_solution_primary direct
_audit_creation_date 2016-05-16
_audit_creation_method
;
Olex2 1.2
(compiled 2016.02.19 svn.r3266 for OlexSys, GUI svn.r5155)
;
_audit_update_record
;
2016-07-11 deposited with the CCDC.
2016-08-22 downloaded from the CCDC.
;
_cell_angle_alpha 90
_cell_angle_beta 90
_cell_angle_gamma 120
_cell_formula_units_Z 1
_cell_length_a 11.655(2)
_cell_length_b 11.655(2)
_cell_length_c 11.975(5)
_cell_measurement_pressure 7450000(130000)
_cell_measurement_reflns_used 784
_cell_measurement_temperature 296(2)
_cell_measurement_theta_max 17.72
_cell_measurement_theta_min 4.78
_cell_volume 1408.7(7)
_computing_cell_refinement 'SAINT v8.34A (Bruker, 2013)'
_computing_data_reduction 'SAINT v8.34A (Bruker, 2013)'
_computing_molecular_graphics 'Olex2 (Dolomanov et al., 2009)'
_computing_publication_material 'Olex2 (Dolomanov et al., 2009)'
_computing_structure_refinement 'ShelXL (Sheldrick, 2015)'
_computing_structure_solution 'ShelXT (Sheldrick, 2015)'
_diffrn_ambient_temperature 296.15
_diffrn_measured_fraction_theta_full 0.897
_diffrn_measured_fraction_theta_max 0.897
_diffrn_measurement_device_type 'Bruker APEX-II CCD'
_diffrn_measurement_method '\f and \w scans'
_diffrn_radiation_type AgK\a
_diffrn_radiation_wavelength 0.56086
_diffrn_reflns_av_R_equivalents 0.0892
_diffrn_reflns_av_unetI/netI 0.0351
_diffrn_reflns_Laue_measured_fraction_full 0.897
_diffrn_reflns_Laue_measured_fraction_max 0.897
_diffrn_reflns_limit_h_max 12
_diffrn_reflns_limit_h_min -12
_diffrn_reflns_limit_k_max 11
_diffrn_reflns_limit_k_min -12
_diffrn_reflns_limit_l_max 11
_diffrn_reflns_limit_l_min -11
_diffrn_reflns_number 3144
_diffrn_reflns_point_group_measured_fraction_full 0.897
_diffrn_reflns_point_group_measured_fraction_max 0.897
_diffrn_reflns_theta_full 18.234
_diffrn_reflns_theta_max 18.234
_diffrn_reflns_theta_min 2.758
_exptl_absorpt_coefficient_mu 15.808
_exptl_absorpt_correction_T_max 0.7442
_exptl_absorpt_correction_T_min 0.6637
_exptl_absorpt_correction_type multi-scan
_exptl_absorpt_process_details
;
SADABS-2014/5 (Bruker,2014/5) was used for absorption correction.
wR2(int) was 0.1050 before and 0.0716 after correction.
The Ratio of minimum to maximum transmission is 0.8918.
The \l/2 correction factor is 0.00150.
;
_exptl_crystal_colour 'metallic grayish gray'
_exptl_crystal_colour_lustre metallic
_exptl_crystal_colour_modifier grayish
_exptl_crystal_colour_primary gray
_exptl_crystal_density_diffrn 7.259
_exptl_crystal_description irregular
_exptl_crystal_F_000 2680
_exptl_crystal_size_max 0.07
_exptl_crystal_size_mid 0.05
_exptl_crystal_size_min 0.01
_refine_diff_density_max 3.246
_refine_diff_density_min -3.421
_refine_diff_density_rms 0.923
_refine_ls_extinction_method none
_refine_ls_goodness_of_fit_ref 1.325
_refine_ls_hydrogen_treatment undef
_refine_ls_matrix_type full
_refine_ls_number_parameters 32
_refine_ls_number_reflns 210
_refine_ls_number_restraints 1
_refine_ls_restrained_S_all 1.321
_refine_ls_R_factor_all 0.0788
_refine_ls_R_factor_gt 0.0560
_refine_ls_shift/su_max 0.001
_refine_ls_shift/su_mean 0.000
_refine_ls_structure_factor_coef Fsqd
_refine_ls_weighting_details 'w=1/[\s^2^(Fo^2^)+(0.0720P)^2^+813.8422P] where P=(Fo^2^+2Fc^2^)/3'
_refine_ls_weighting_scheme calc
_refine_ls_wR_factor_gt 0.1388
_refine_ls_wR_factor_ref 0.1998
_reflns_Friedel_coverage 0.000
_reflns_number_gt 171
_reflns_number_total 210
_reflns_threshold_expression 'I > 2\s(I)'
_cod_data_source_file c6dt02323a2.cif
_cod_data_source_block Zn4Sb3_EM_P12
_cod_depositor_comments
;Adding full bibliography for 7040405--7040434.cif.

 Adding full bibliography for 7040405--7040434.cif.
;
_cod_original_cell_volume 1408.8(8)
_cod_database_code 7040417
_shelx_space_group_comment
;
The symmetry employed for this shelxl refinement is uniquely defined
by the following loop, which should always be used as a source of
symmetry information in preference to the above space-group names.
They are only intended as comments.
;
_olex2_refinement_description
;
1. Uiso/Uaniso restraints and constraints
Uiso(Zn3) = Uiso(Zn4) = Uiso(Zn2)
2. Others
 1*[Sof(Zn1)]+1*[Sof(Zn3)]+1*[Sof(Zn4)]+1*[Sof(Zn2)]=1.068 with esd of 0.002
;

loop_
_space_group_symop_operation_xyz
'x, y, z'
'-y, x-y, z'
'-x+y, -x, z'
'y, x, -z+1/2'
'x-y, -y, -z+1/2'
'-x, -x+y, -z+1/2'
'x+2/3, y+1/3, z+1/3'
'-y+2/3, x-y+1/3, z+1/3'
'-x+y+2/3, -x+1/3, z+1/3'
'y+2/3, x+1/3, -z+5/6'
'x-y+2/3, -y+1/3, -z+5/6'
'-x+2/3, -x+y+1/3, -z+5/6'
'x+1/3, y+2/3, z+2/3'
'-y+1/3, x-y+2/3, z+2/3'
'-x+y+1/3, -x+2/3, z+2/3'
'y+1/3, x+2/3, -z+7/6'
'x-y+1/3, -y+2/3, -z+7/6'
'-x+1/3, -x+y+2/3, -z+7/6'
'-x, -y, -z'
'y, -x+y, -z'
'x-y, x, -z'
'-y, -x, z-1/2'
'-x+y, y, z-1/2'
'x, x-y, z-1/2'
'-x+2/3, -y+1/3, -z+1/3'
'y+2/3, -x+y+1/3, -z+1/3'
'x-y+2/3, x+1/3, -z+1/3'
'-y+2/3, -x+1/3, z-1/6'
'-x+y+2/3, y+1/3, z-1/6'
'x+2/3, x-y+1/3, z-1/6'
'-x+1/3, -y+2/3, -z+2/3'
'y+1/3, -x+y+2/3, -z+2/3'
'x-y+1/3, x+2/3, -z+2/3'
'-y+1/3, -x+2/3, z+1/6'
'-x+y+1/3, y+2/3, z+1/6'
'x+1/3, x-y+2/3, z+1/6'

loop_
_atom_site_label
_atom_site_type_symbol
_atom_site_fract_x
_atom_site_fract_y
_atom_site_fract_z
_atom_site_U_iso_or_equiv
_atom_site_adp_type
_atom_site_occupancy
_atom_site_site_symmetry_order
_atom_site_calc_flag
_atom_site_refinement_flags_posn
_atom_site_refinement_flags_adp
_atom_site_refinement_flags_occupancy
_atom_site_disorder_assembly
_atom_site_disorder_group
Sb1 Sb 0.6378(3) 0.0000 0.2500 0.0277(15) Uani 1 2 d S T P . .
Sb2 Sb 0.6667 0.3333 0.1983(4) 0.0191(15) Uani 1 3 d S T P . .
Zn1 Zn 0.8336(5) 0.2546(5) 0.2335(8) 0.025(3) Uani 0.85(3) 1 d . . . A 1
Zn3 Zn 0.906(6) 0.397(6) 0.223(6) 0.021(11) Uiso 0.069(11) 1 d . . . A 2
Zn4 Zn 0.783(5) 0.204(5) 0.084(5) 0.021(11) Uiso 0.085(11) 1 d . . . A 2
Zn2 Zn 0.821(8) 0.277(8) 0.294(11) 0.021(11) Uiso 0.061(19) 1 d . . . A 2

loop_
_atom_site_aniso_label
_atom_site_aniso_U_11
_atom_site_aniso_U_22
_atom_site_aniso_U_33
_atom_site_aniso_U_23
_atom_site_aniso_U_13
_atom_site_aniso_U_12
Sb1 0.0285(19) 0.017(2) 0.034(3) -0.0006(16) -0.0003(8) 0.0087(10)
Sb2 0.0150(17) 0.0150(17) 0.027(3) 0.000 0.000 0.0075(9)
Zn1 0.020(3) 0.022(3) 0.037(7) -0.009(3) 0.002(3) 0.014(2)

loop_
_atom_type_symbol
_atom_type_description
_atom_type_scat_dispersion_real
_atom_type_scat_dispersion_imag
_atom_type_scat_source
Zn Zn 0.3242 0.9375 'International Tables Vol C Tables 4.2.6.8 and 6.1.1.4'
Sb Sb -1.0547 1.0104 'International Tables Vol C Tables 4.2.6.8 and 6.1.1.4'

loop_
_geom_angle_atom_site_label_1
_geom_angle_atom_site_label_2
_geom_angle_atom_site_label_3
_geom_angle
_geom_angle_site_symmetry_1
_geom_angle_site_symmetry_3
Zn1 Sb1 Zn1 130.4(3) 32 30_445
Zn3 Sb1 Zn3 48(3) 4_545 3_665
Zn3 Sb1 Zn3 131.3(9) 4_545 35_645
Zn3 Sb1 Zn3 130(2) 3_665 35_645
Zn3 Sb1 Zn3 130(2) 4_545 25_655
Zn3 Sb1 Zn3 131.3(9) 3_665 25_655
Zn3 Sb1 Zn3 90(3) 25_655 35_645
Zn3 Sb1 Zn4 168.5(19) 4_545 25_655
Zn3 Sb1 Zn4 73(2) 3_665 8_545
Zn3 Sb1 Zn4 144.7(18) 35_645 18_654
Zn3 Sb1 Zn4 89.7(19) 35_645 8_545
Zn3 Sb1 Zn4 168.5(19) 3_665 35_645
Zn3 Sb1 Zn4 125.1(19) 3_665 25_655
Zn3 Sb1 Zn4 42(2) 4_545 8_545
Zn3 Sb1 Zn4 73(2) 4_545 18_654
Zn3 Sb1 Zn4 144.7(17) 25_655 8_545
Zn3 Sb1 Zn4 42(2) 3_665 18_654
Zn3 Sb1 Zn4 89.7(19) 25_655 18_654
Zn3 Sb1 Zn4 125.1(19) 4_545 35_645
Zn4 Sb1 Zn3 43(2) 35_645 25_655
Zn4 Sb1 Zn3 61.8(19) 35_645 35_645
Zn4 Sb1 Zn3 43(2) 25_655 35_645
Zn4 Sb1 Zn3 61.8(19) 25_655 25_655
Zn4 Sb1 Zn4 107.9(18) 35_645 8_545
Zn4 Sb1 Zn4 110(2) 18_654 8_545
Zn4 Sb1 Zn4 131.6(10) 25_655 8_545
Zn4 Sb1 Zn4 131.6(10) 35_645 18_654
Zn4 Sb1 Zn4 64(2) 25_655 35_645
Zn4 Sb1 Zn4 107.9(18) 25_655 18_654
Zn2 Sb1 Zn3 56(3) 30_445 4_545
Zn2 Sb1 Zn3 157(3) 32 25_655
Zn2 Sb1 Zn3 72(3) 32 4_545
Zn2 Sb1 Zn3 75(3) 32 35_645
Zn2 Sb1 Zn3 56(3) 32 3_665
Zn2 Sb1 Zn3 72(3) 30_445 3_665
Zn2 Sb1 Zn3 157(3) 30_445 35_645
Zn2 Sb1 Zn3 75(3) 30_445 25_655
Zn2 Sb1 Zn4 96(2) 30_445 35_645
Zn2 Sb1 Zn4 54(3) 32 8_545
Zn2 Sb1 Zn4 134(3) 32 35_645
Zn2 Sb1 Zn4 96(3) 32 25_655
Zn2 Sb1 Zn4 54(3) 30_445 18_654
Zn2 Sb1 Zn4 134(3) 30_445 25_655
Zn2 Sb1 Zn4 93(3) 30_445 8_545
Zn2 Sb1 Zn4 93(3) 32 18_654
Zn2 Sb1 Zn2 123(4) 32 30_445
Sb2 Sb2 Zn4 61.2(11) 16_544 .
Sb2 Sb2 Zn4 61.2(11) 16_544 2_655
Zn1 Sb2 Sb2 99.4(2) 3_665 16_544
Zn1 Sb2 Sb2 99.4(2) 2_655 16_544
Zn1 Sb2 Sb2 99.4(2) . 16_544
Zn1 Sb2 Zn1 117.36(13) . 3_665
Zn1 Sb2 Zn1 117.36(13) 3_665 2_655
Zn1 Sb2 Zn1 117.36(13) . 2_655
Zn3 Sb2 Sb2 96.8(17) 2_655 16_544
Zn3 Sb2 Sb2 96.8(17) 3_665 16_544
Zn3 Sb2 Sb2 96.8(17) . 16_544
Zn3 Sb2 Zn3 118.6(7) 3_665 2_655
Zn3 Sb2 Zn3 118.6(7) . 2_655
Zn3 Sb2 Zn3 118.6(7) . 3_665
Zn3 Sb2 Zn4 57.3(18) . .
Zn3 Sb2 Zn4 155(2) 3_665 2_655
Zn3 Sb2 Zn4 78.8(18) . 2_655
Zn3 Sb2 Zn4 78.8(18) 3_665 .
Zn3 Sb2 Zn4 155(2) 2_655 .
Zn3 Sb2 Zn4 57.3(18) 2_655 2_655
Zn4 Sb2 Zn4 98.8(15) . 2_655
Zn2 Sb2 Sb2 117(3) 3_665 16_544
Zn2 Sb2 Sb2 117(3) 2_655 16_544
Zn2 Sb2 Sb2 117(3) . 16_544
Zn2 Sb2 Zn3 87(2) 2_655 .
Zn2 Sb2 Zn3 35(3) 2_655 2_655
Zn2 Sb2 Zn3 35(3) . .
Zn2 Sb2 Zn3 135(3) 3_665 .
Zn2 Sb2 Zn3 87(2) . 3_665
Zn2 Sb2 Zn3 135(3) 2_655 3_665
Zn2 Sb2 Zn3 35(3) 3_665 3_665
Zn2 Sb2 Zn3 135(3) . 2_655
Zn2 Sb2 Zn3 87(2) 3_665 2_655
Zn2 Sb2 Zn4 58(3) . .
Zn2 Sb2 Zn4 114(2) 3_665 .
Zn2 Sb2 Zn4 142(2) 3_665 2_655
Zn2 Sb2 Zn4 58(3) 2_655 2_655
Zn2 Sb2 Zn4 142(2) 2_655 .
Zn2 Sb2 Zn4 114(2) . 2_655
Zn2 Sb2 Zn2 100(4) 3_665 2_655
Zn2 Sb2 Zn2 100(4) . 2_655
Zn2 Sb2 Zn2 100(4) . 3_665
Sb1 Zn1 Sb1 105.8(3) 33_545 .
Sb1 Zn1 Sb1 122.2(3) 25_655 .
Sb1 Zn1 Sb1 99.59(17) 33_545 25_655
Sb2 Zn1 Sb1 91.68(18) . .
Sb2 Zn1 Sb1 123.4(3) . 33_545
Sb2 Zn1 Sb1 115.7(3) . 25_655
Sb2 Zn1 Zn1 118.5(4) . 25_655
Zn1 Zn1 Sb1 60.7(2) 25_655 .
Zn1 Zn1 Sb1 61.5(3) 25_655 25_655
Zn1 Zn1 Sb1 117.0(3) 25_655 33_545
Sb1 Zn3 Sb1 115(2) 2_655 25_655
Sb1 Zn3 Sb1 106(2) 2_655 33_545
Sb1 Zn3 Sb1 98(2) 25_655 33_545
Sb1 Zn3 Sb2 98(2) 2_655 .
Sb1 Zn3 Zn4 54.5(15) 33_545 25_655
Sb1 Zn3 Zn4 144(3) 2_655 .
Sb1 Zn3 Zn4 57.9(19) 25_655 .
Sb1 Zn3 Zn4 157(3) 2_655 25_655
Sb1 Zn3 Zn4 62.3(17) 25_655 25_655
Sb1 Zn3 Zn2 71(3) 33_545 6_765
Sb1 Zn3 Zn2 47(2) 25_655 6_765
Sb1 Zn3 Zn2 66(2) 25_655 29_655
Sb1 Zn3 Zn2 49(2) 2_655 29_655
Sb1 Zn3 Zn2 86(2) 2_655 6_765
Sb2 Zn3 Sb1 122(3) . 25_655
Sb2 Zn3 Sb1 117(2) . 33_545
Sb2 Zn3 Zn4 67.4(19) . .
Sb2 Zn3 Zn4 101(2) . 25_655
Sb2 Zn3 Zn2 127(3) . 29_655
Sb2 Zn3 Zn2 169(4) . 6_765
Zn3 Zn3 Sb1 66.1(15) 6_765 2_655
Zn3 Zn3 Sb1 61(3) 6_765 33_545
Zn3 Zn3 Sb1 76(3) 6_765 25_655
Zn3 Zn3 Sb2 161(4) 6_765 .
Zn3 Zn3 Zn4 132(4) 6_765 .
Zn3 Zn3 Zn4 92.2(17) 6_765 25_655
Zn3 Zn3 Zn2 52(4) 6_765 29_655
Zn3 Zn3 Zn2 29(3) 6_765 6_765
Zn3 Zn3 Zn2 82(5) 6_765 33_545
Zn4 Zn3 Sb1 109(2) . 33_545
Zn4 Zn3 Sb1 67(3) 17_554 25_655
Zn4 Zn3 Sb1 162(4) 17_554 33_545
Zn4 Zn3 Sb1 75(3) 17_554 2_655
Zn4 Zn3 Sb2 80(3) 17_554 .
Zn4 Zn3 Zn3 105(5) 17_554 6_765
Zn4 Zn3 Zn4 70(3) 17_554 .
Zn4 Zn3 Zn4 119(4) 17_554 25_655
Zn4 Zn3 Zn4 56(2) . 25_655
Zn4 Zn3 Zn2 54(4) 17_554 29_655
Zn4 Zn3 Zn2 112(4) . 29_655
Zn4 Zn3 Zn2 103(3) . 6_765
Zn4 Zn3 Zn2 91(4) 17_554 6_765
Zn4 Zn3 Zn2 122(4) 17_554 33_545
Zn2 Zn3 Sb1 108(6) . 25_655
Zn2 Zn3 Sb1 50(4) . 33_545
Zn2 Zn3 Sb1 134(6) . 2_655
Zn2 Zn3 Sb1 158(4) 33_545 25_655
Zn2 Zn3 Sb1 113(3) 29_655 33_545
Zn2 Zn3 Sb1 69(4) 33_545 33_545
Zn2 Zn3 Sb1 56(3) 33_545 2_655
Zn2 Zn3 Sb2 80(4) 33_545 .
Zn2 Zn3 Sb2 71(4) . .
Zn2 Zn3 Zn3 111(6) . 6_765
Zn2 Zn3 Zn4 117(4) 33_545 25_655
Zn2 Zn3 Zn4 77(3) 6_765 25_655
Zn2 Zn3 Zn4 123(3) 29_655 25_655
Zn2 Zn3 Zn4 74(5) . .
Zn2 Zn3 Zn4 143(4) 33_545 .
Zn2 Zn3 Zn4 46(5) . 25_655
Zn2 Zn3 Zn4 140(6) . 17_554
Zn2 Zn3 Zn2 78(6) . 33_545
Zn2 Zn3 Zn2 113(6) . 6_765
Zn2 Zn3 Zn2 50(4) 29_655 6_765
Zn2 Zn3 Zn2 111(5) 33_545 6_765
Zn2 Zn3 Zn2 162(5) . 29_655
Zn2 Zn3 Zn2 102(4) 33_545 29_655
Sb1 Zn4 Sb1 92.6(15) 15_654 .
Sb1 Zn4 Sb1 122(2) 25_655 .
Sb1 Zn4 Sb1 110.1(19) 25_655 15_654
Sb1 Zn4 Sb2 86.3(16) 15_654 16_544
Sb1 Zn4 Sb2 112.7(19) 25_655 16_544
Sb1 Zn4 Sb2 131.8(19) 15_654 .
Sb1 Zn4 Sb2 113.1(19) 25_655 .
Sb1 Zn4 Zn3 60.2(19) 25_655 .
Sb1 Zn4 Zn4 69(2) 25_655 25_655
Sb1 Zn4 Zn4 58.2(11) 25_655 17_554
Sb1 Zn4 Zn2 81(2) 25_655 .
Sb2 Zn4 Sb1 82.5(14) . .
Sb2 Zn4 Sb1 122.0(17) 16_544 .
Sb2 Zn4 Sb2 58.0(9) . 16_544
Zn3 Zn4 Sb1 169(3) . 15_654
Zn3 Zn4 Sb1 156(3) 17_554 .
Zn3 Zn4 Sb1 63(3) 17_554 15_654
Zn3 Zn4 Sb1 97(2) . .
Zn3 Zn4 Sb1 70(3) 17_554 25_655
Zn3 Zn4 Sb2 93(2) . 16_544
Zn3 Zn4 Sb2 61(2) 17_554 16_544
Zn3 Zn4 Sb2 114(3) 17_554 .
Zn3 Zn4 Sb2 55.3(17) . .
Zn3 Zn4 Zn3 107(3) 17_554 .
Zn3 Zn4 Zn4 68(3) 17_554 17_554
Zn3 Zn4 Zn4 41(2) . 17_554
Zn3 Zn4 Zn4 133(4) 17_554 25_655
Zn3 Zn4 Zn4 70(3) . 25_655
Zn3 Zn4 Zn4 108(4) 17_554 18_654
Zn3 Zn4 Zn2 34(2) . .
Zn3 Zn4 Zn2 84(4) 17_554 25_655
Zn3 Zn4 Zn2 141(4) 17_554 .
Zn4 Zn4 Sb1 131(3) 17_554 15_654
Zn4 Zn4 Sb1 136(3) 17_554 .
Zn4 Zn4 Sb1 178(2) 18_654 25_655
Zn4 Zn4 Sb1 52.9(19) 25_655 .
Zn4 Zn4 Sb1 112(3) 25_655 15_654
Zn4 Zn4 Sb1 60(2) 18_654 .
Zn4 Zn4 Sb1 70(2) 18_654 15_654
Zn4 Zn4 Sb2 65.3(16) 18_654 16_544
Zn4 Zn4 Sb2 62.8(15) 17_554 .
Zn4 Zn4 Sb2 103(3) 25_655 .
Zn4 Zn4 Sb2 62.3(15) 17_554 16_544
Zn4 Zn4 Sb2 160(3) 25_655 16_544
Zn4 Zn4 Sb2 65.9(16) 18_654 .
Zn4 Zn4 Zn3 119(3) 18_654 .
Zn4 Zn4 Zn4 113(4) 18_654 25_655
Zn4 Zn4 Zn4 107(3) 17_554 25_655
Zn4 Zn4 Zn4 119.99(11) 18_654 17_554
Zn4 Zn4 Zn2 99(4) 18_654 .
Zn2 Zn4 Sb1 63(2) . .
Zn2 Zn4 Sb1 155(3) . 15_654
Zn2 Zn4 Sb1 52(3) 25_655 15_654
Zn2 Zn4 Sb1 75(2) 25_655 25_655
Zn2 Zn4 Sb1 80(3) 25_655 .
Zn2 Zn4 Sb2 136(4) 25_655 16_544
Zn2 Zn4 Sb2 110(2) . 16_544
Zn2 Zn4 Sb2 54(2) . .
Zn2 Zn4 Sb2 162(4) 25_655 .
Zn2 Zn4 Zn3 125(4) 25_655 .
Zn2 Zn4 Zn4 106(2) 25_655 18_654
Zn2 Zn4 Zn4 50(3) . 25_655
Zn2 Zn4 Zn4 131(3) 25_655 17_554
Zn2 Zn4 Zn4 74(3) . 17_554
Zn2 Zn4 Zn4 64(4) 25_655 25_655
Zn2 Zn4 Zn2 114(4) 25_655 .
Sb1 Zn2 Sb1 112(3) 33_545 .
Sb1 Zn2 Sb2 155(6) 33_545 .
Sb1 Zn2 Sb2 91(5) 33_545 31_655
Sb1 Zn2 Sb2 100(3) . 31_655
Sb1 Zn2 Zn3 69(4) 33_545 32
Sb1 Zn2 Zn3 58(2) 33_545 6_765
Sb1 Zn2 Zn3 146(5) . 6_765
Sb1 Zn2 Zn3 59(2) 33_545 35_645
Sb1 Zn2 Zn4 74(3) 33_545 25_655
Sb1 Zn2 Zn4 133(5) 33_545 .
Sb1 Zn2 Zn2 78(7) 33_545 33_545
Sb1 Zn2 Zn2 107(7) 33_545 32
Sb2 Zn2 Sb1 89(3) . .
Sb2 Zn2 Sb2 71(3) . 31_655
Sb2 Zn2 Zn3 140(3) . 35_645
Sb2 Zn2 Zn3 111(3) . 6_765
Sb2 Zn2 Zn4 68(3) . .
Zn3 Zn2 Sb1 66(3) 32 .
Zn3 Zn2 Sb1 98(4) . 33_545
Zn3 Zn2 Sb1 135(8) . .
Zn3 Zn2 Sb1 54(2) 35_645 .
Zn3 Zn2 Sb2 111(4) 32 .
Zn3 Zn2 Sb2 55(3) 32 31_655
Zn3 Zn2 Sb2 112(4) 6_765 31_655
Zn3 Zn2 Sb2 74(4) . .
Zn3 Zn2 Sb2 112(6) . 31_655
Zn3 Zn2 Sb2 101(4) 35_645 31_655
Zn3 Zn2 Zn3 107(3) 35_645 6_765
Zn3 Zn2 Zn3 46(3) 32 35_645
Zn3 Zn2 Zn3 125(5) 32 6_765
Zn3 Zn2 Zn3 140(6) . 35_645
Zn3 Zn2 Zn3 40(4) . 6_765
Zn3 Zn2 Zn3 159(8) . 32
Zn3 Zn2 Zn4 105(7) . 25_655
Zn3 Zn2 Zn4 129(4) 32 .
Zn3 Zn2 Zn4 87(4) 32 25_655
Zn3 Zn2 Zn4 72(6) . .
Zn3 Zn2 Zn2 151(5) . 32
Zn3 Zn2 Zn2 97(8) 32 33_545
Zn3 Zn2 Zn2 38(5) 32 32
Zn3 Zn2 Zn2 63(4) . 33_545
Zn4 Zn2 Sb1 56(3) 25_655 .
Zn4 Zn2 Sb1 63(3) . .
Zn4 Zn2 Sb2 142(4) 25_655 31_655
Zn4 Zn2 Sb2 130(6) 25_655 .
Zn4 Zn2 Sb2 135(3) . 31_655
Zn4 Zn2 Zn3 90(3) 25_655 6_765
Zn4 Zn2 Zn3 42(2) 25_655 35_645
Zn4 Zn2 Zn3 98(4) . 6_765
Zn4 Zn2 Zn3 101(4) . 35_645
Zn4 Zn2 Zn4 66(4) 25_655 .
Zn4 Zn2 Zn2 148(5) 25_655 33_545
Zn4 Zn2 Zn2 97(4) 25_655 32
Zn2 Zn2 Sb1 153(4) 33_545 .
Zn2 Zn2 Sb1 48(3) 32 .
Zn2 Zn2 Sb2 53(3) 33_545 31_655
Zn2 Zn2 Sb2 77.0(19) 32 .
Zn2 Zn2 Sb2 53(3) 32 31_655
Zn2 Zn2 Sb2 77.0(19) 33_545 .
Zn2 Zn2 Zn3 161(9) 32 6_765
Zn2 Zn2 Zn3 68(4) 32 35_645
Zn2 Zn2 Zn3 130(8) 33_545 35_645
Zn2 Zn2 Zn3 62(3) 33_545 6_765
Zn2 Zn2 Zn4 101(5) 32 .
Zn2 Zn2 Zn4 129(6) 33_545 .
Zn2 Zn2 Zn2 105(6) 33_545 32

loop_
_geom_bond_atom_site_label_1
_geom_bond_atom_site_label_2
_geom_bond_distance
_geom_bond_site_symmetry_2
Sb1 Zn1 2.605(8) 30_445
Sb1 Zn1 2.605(8) 32
Sb1 Zn3 2.47(6) 4_545
Sb1 Zn3 2.47(6) 3_665
Sb1 Zn3 2.54(7) 25_655
Sb1 Zn3 2.54(7) 35_645
Sb1 Zn4 2.48(5) 25_655
Sb1 Zn4 2.67(5) 8_545
Sb1 Zn4 2.48(5) 35_645
Sb1 Zn4 2.67(5) 18_654
Sb1 Zn2 2.18(9) 32
Sb1 Zn2 2.18(9) 30_445
Sb2 Sb2 2.754(10) 16_544
Sb2 Zn1 2.568(5) 2_655
Sb2 Zn1 2.568(5) 3_665
Sb2 Zn1 2.568(5) .
Sb2 Zn3 2.52(6) 3_665
Sb2 Zn3 2.52(6) .
Sb2 Zn3 2.52(6) 2_655
Sb2 Zn4 2.83(5) 2_655
Sb2 Zn4 2.83(5) .
Sb2 Zn2 2.48(8) .
Sb2 Zn2 2.48(8) 3_665
Sb2 Zn2 2.48(8) 2_655
Zn1 Sb1 2.605(8) 33_545
Zn1 Sb1 2.677(8) 25_655
Zn1 Zn1 2.598(16) 25_655
Zn3 Sb1 2.82(7) 33_545
Zn3 Sb1 2.47(6) 2_655
Zn3 Sb1 2.54(7) 25_655
Zn3 Zn3 2.00(13) 6_765
Zn3 Zn4 1.84(9) 17_554
Zn3 Zn4 3.01(8) 25_655
Zn3 Zn4 2.58(9) .
Zn3 Zn2 2.91(10) 6_765
Zn3 Zn2 2.19(13) 33_545
Zn3 Zn2 2.75(10) 29_655
Zn3 Zn2 1.51(11) .
Zn4 Sb1 2.48(5) 25_655
Zn4 Sb1 2.67(5) 15_654
Zn4 Sb2 2.85(5) 16_544
Zn4 Zn3 1.84(9) 17_554
Zn4 Zn4 2.65(11) 25_655
Zn4 Zn4 2.35(10) 18_654
Zn4 Zn4 2.62(10) 17_554
Zn4 Zn2 2.24(12) 25_655
Zn4 Zn2 2.61(14) .
Zn2 Sb1 2.18(9) 33_545
Zn2 Sb2 3.03(14) 31_655
Zn2 Zn3 2.19(13) 32
Zn2 Zn3 2.75(10) 35_645
Zn2 Zn3 2.91(10) 6_765
Zn2 Zn4 2.24(12) 25_655
Zn2 Zn2 2.39(16) 33_545
Zn2 Zn2 2.39(16) 32

loop_
_geom_torsion_atom_site_label_1
_geom_torsion_atom_site_label_2
_geom_torsion_atom_site_label_3
_geom_torsion_atom_site_label_4
_geom_torsion
_geom_torsion_site_symmetry_1
_geom_torsion_site_symmetry_4
Sb1 Zn3 Zn2 Sb1 -73(7) 2_655 33_545
Sb1 Zn3 Zn2 Sb1 -47(8) 25_655 .
Sb1 Zn3 Zn2 Sb1 155(5) 2_655 .
Sb1 Zn3 Zn2 Sb1 85(5) 25_655 33_545
Sb1 Zn3 Zn2 Sb1 -133(10) 33_545 .
Sb1 Zn3 Zn2 Sb2 156(6) 33_545 .
Sb1 Zn3 Zn2 Sb2 83(6) 2_655 .
Sb1 Zn3 Zn2 Sb2 22(8) 2_655 31_655
Sb1 Zn3 Zn2 Sb2 180(3) 25_655 31_655
Sb1 Zn3 Zn2 Sb2 -119(3) 25_655 .
Sb1 Zn3 Zn2 Sb2 94(6) 33_545 31_655
Sb1 Zn3 Zn2 Zn3 -25(23) 2_655 32
Sb1 Zn3 Zn2 Zn3 133(18) 25_655 32
Sb1 Zn3 Zn2 Zn3 -77(7) 2_655 6_765
Sb1 Zn3 Zn2 Zn3 -121(11) 2_655 35_645
Sb1 Zn3 Zn2 Zn3 48(16) 33_545 32
Sb1 Zn3 Zn2 Zn3 37(13) 25_655 35_645
Sb1 Zn3 Zn2 Zn3 81(4) 25_655 6_765
Sb1 Zn3 Zn2 Zn3 -48(8) 33_545 35_645
Sb1 Zn3 Zn2 Zn3 -4(7) 33_545 6_765
Sb1 Zn3 Zn2 Zn4 -133(5) 33_545 .
Sb1 Zn3 Zn2 Zn4 -48(3) 25_655 .
Sb1 Zn3 Zn2 Zn4 -148(5) 2_655 25_655
Sb1 Zn3 Zn2 Zn4 9(6) 25_655 25_655
Sb1 Zn3 Zn2 Zn4 154(6) 2_655 .
Sb1 Zn3 Zn2 Zn4 -76(4) 33_545 25_655
Sb1 Zn3 Zn2 Zn2 158(5) 25_655 33_545
Sb1 Zn3 Zn2 Zn2 0(5) 2_655 33_545
Sb1 Zn3 Zn2 Zn2 -128(19) 25_655 32
Sb1 Zn3 Zn2 Zn2 73(8) 33_545 33_545
Sb1 Zn3 Zn2 Zn2 74(22) 2_655 32
Sb1 Zn3 Zn2 Zn2 146(23) 33_545 32
Sb2 Zn3 Zn2 Sb1 -156(6) . 33_545
Sb2 Zn3 Zn2 Sb1 72(6) . .
Sb2 Zn3 Zn2 Sb2 -61(3) . 31_655
Sb2 Zn3 Zn2 Zn3 156(12) . 35_645
Sb2 Zn3 Zn2 Zn3 -108(20) . 32
Sb2 Zn3 Zn2 Zn3 -160(4) . 6_765
Sb2 Zn3 Zn2 Zn4 71(2) . .
Sb2 Zn3 Zn2 Zn4 128(6) . 25_655
Sb2 Zn3 Zn2 Zn2 -9(18) . 32
Sb2 Zn3 Zn2 Zn2 -83(2) . 33_545
Zn3 Zn3 Zn2 Sb1 4(7) 6_765 33_545
Zn3 Zn3 Zn2 Sb1 -128(6) 6_765 .
Zn3 Zn3 Zn2 Sb2 99(5) 6_765 31_655
Zn3 Zn3 Zn2 Sb2 160(4) 6_765 .
Zn3 Zn3 Zn2 Zn3 52(21) 6_765 32
Zn3 Zn3 Zn2 Zn3 -44(14) 6_765 35_645
Zn3 Zn3 Zn2 Zn4 -129(4) 6_765 .
Zn3 Zn3 Zn2 Zn4 -72(7) 6_765 25_655
Zn3 Zn3 Zn2 Zn2 77(4) 6_765 33_545
Zn3 Zn3 Zn2 Zn2 151(18) 6_765 32
Zn4 Zn3 Zn2 Sb1 76(4) 25_655 33_545
Zn4 Zn3 Zn2 Sb1 1(6) . .
Zn4 Zn3 Zn2 Sb1 133(5) . 33_545
Zn4 Zn3 Zn2 Sb1 -57(7) 25_655 .
Zn4 Zn3 Zn2 Sb1 160(7) 17_554 33_545
Zn4 Zn3 Zn2 Sb1 27(14) 17_554 .
Zn4 Zn3 Zn2 Sb2 -132(4) . 31_655
Zn4 Zn3 Zn2 Sb2 -106(9) 17_554 31_655
Zn4 Zn3 Zn2 Sb2 -128(6) 25_655 .
Zn4 Zn3 Zn2 Sb2 -44(9) 17_554 .
Zn4 Zn3 Zn2 Sb2 170(7) 25_655 31_655
Zn4 Zn3 Zn2 Sb2 -71(2) . .
Zn4 Zn3 Zn2 Zn3 123(20) 25_655 32
Zn4 Zn3 Zn2 Zn3 156(12) 17_554 6_765
Zn4 Zn3 Zn2 Zn3 -179(19) . 32
Zn4 Zn3 Zn2 Zn3 111(10) 17_554 35_645
Zn4 Zn3 Zn2 Zn3 129(4) . 6_765
Zn4 Zn3 Zn2 Zn3 85(11) . 35_645
Zn4 Zn3 Zn2 Zn3 72(7) 25_655 6_765
Zn4 Zn3 Zn2 Zn3 27(8) 25_655 35_645
Zn4 Zn3 Zn2 Zn3 -153(13) 17_554 32
Zn4 Zn3 Zn2 Zn4 27(8) 17_554 .
Zn4 Zn3 Zn2 Zn4 -57(5) 25_655 .
Zn4 Zn3 Zn2 Zn4 84(9) 17_554 25_655
Zn4 Zn3 Zn2 Zn4 57(5) . 25_655
Zn4 Zn3 Zn2 Zn2 148(7) 25_655 33_545
Zn4 Zn3 Zn2 Zn2 -80(20) . 32
Zn4 Zn3 Zn2 Zn2 -128(11) 17_554 33_545
Zn4 Zn3 Zn2 Zn2 -54(25) 17_554 32
Zn4 Zn3 Zn2 Zn2 -154(4) . 33_545
Zn4 Zn3 Zn2 Zn2 -138(23) 25_655 32
Zn2 Zn3 Zn2 Sb1 35(6) 6_765 33_545
Zn2 Zn3 Zn2 Sb1 19(30) 29_655 33_545
Zn2 Zn3 Zn2 Sb1 -113(24) 29_655 .
Zn2 Zn3 Zn2 Sb1 155(5) 33_545 .
Zn2 Zn3 Zn2 Sb1 -73(8) 33_545 33_545
Zn2 Zn3 Zn2 Sb1 -97(6) 6_765 .
Zn2 Zn3 Zn2 Sb2 175(25) 29_655 .
Zn2 Zn3 Zn2 Sb2 114(24) 29_655 31_655
Zn2 Zn3 Zn2 Sb2 130(5) 6_765 31_655
Zn2 Zn3 Zn2 Sb2 -169(4) 6_765 .
Zn2 Zn3 Zn2 Sb2 22(4) 33_545 31_655
Zn2 Zn3 Zn2 Sb2 83(2) 33_545 .
Zn2 Zn3 Zn2 Zn3 -77(4) 33_545 6_765
Zn2 Zn3 Zn2 Zn3 83(20) 6_765 32
Zn2 Zn3 Zn2 Zn3 -121(14) 33_545 35_645
Zn2 Zn3 Zn2 Zn3 -25(21) 33_545 32
Zn2 Zn3 Zn2 Zn3 67(38) 29_655 32
Zn2 Zn3 Zn2 Zn3 15(24) 29_655 6_765
Zn2 Zn3 Zn2 Zn3 -13(13) 6_765 35_645
Zn2 Zn3 Zn2 Zn3 31(3) 6_765 6_765
Zn2 Zn3 Zn2 Zn3 -29(37) 29_655 35_645
Zn2 Zn3 Zn2 Zn4 -56(30) 29_655 25_655
Zn2 Zn3 Zn2 Zn4 -98(3) 6_765 .
Zn2 Zn3 Zn2 Zn4 -114(26) 29_655 .
Zn2 Zn3 Zn2 Zn4 -148(7) 33_545 25_655
Zn2 Zn3 Zn2 Zn4 154(4) 33_545 .
Zn2 Zn3 Zn2 Zn4 -40(5) 6_765 25_655
Zn2 Zn3 Zn2 Zn2 -178(19) 6_765 32
Zn2 Zn3 Zn2 Zn2 74(17) 33_545 32
Zn2 Zn3 Zn2 Zn2 92(24) 29_655 33_545
Zn2 Zn3 Zn2 Zn2 166(10) 29_655 32
Zn2 Zn3 Zn2 Zn2 108(4) 6_765 33_545
